data_4124462
loop_
_publ_author_name
'Jungbauer, Stefan H.'
'Huber, Stefan M.'

_publ_section_title
;
 Cationic Multidentate Halogen-Bond Donors in Halide Abstraction
 Organocatalysis: Catalyst Optimization by Preorganization.
;
_journal_issue 37
_journal_name_full 'Journal of the American Chemical Society'
_journal_page_first 12110
_journal_page_last 12120
_journal_paper_doi 10.1021/jacs.5b07863
_journal_volume 137
_journal_year 2015
_chemical_formula_sum 'C27 H20 F9 I2 N5 O6 S2'
_chemical_formula_weight 999.40
_chemical_name_systematic
;
 ?
;
_space_group_IT_number 14
_symmetry_space_group_name_Hall '-P 2yn'
_symmetry_space_group_name_H-M 'P 1 21/n 1'
_atom_sites_solution_hydrogens geom
_atom_sites_solution_primary direct
_atom_sites_solution_secondary difmap
_audit_creation_method SHELXL-97
_cell_angle_alpha 90.00
_cell_angle_beta 93.713(14)
_cell_angle_gamma 90.00
_cell_formula_units_Z 4
_cell_length_a 13.9182(15)
_cell_length_b 12.7231(10)
_cell_length_c 20.513(2)
_cell_measurement_temperature 293(2)
_cell_volume 3624.9(6)
_computing_structure_refinement 'SHELXL-97 (Sheldrick, 2008)'
_diffrn_ambient_temperature 293(2)
_diffrn_measured_fraction_theta_full 0.998
_diffrn_measured_fraction_theta_max 0.998
_diffrn_radiation_monochromator graphite
_diffrn_radiation_source 'fine-focus sealed tube'
_diffrn_radiation_type MoK\a
_diffrn_radiation_wavelength 0.71073
_diffrn_reflns_av_R_equivalents 0.0489
_diffrn_reflns_av_sigmaI/netI 0.0594
_diffrn_reflns_limit_h_max 14
_diffrn_reflns_limit_h_min -16
_diffrn_reflns_limit_k_max 15
_diffrn_reflns_limit_k_min -15
_diffrn_reflns_limit_l_max 24
_diffrn_reflns_limit_l_min -24
_diffrn_reflns_number 21370
_diffrn_reflns_theta_full 25.00
_diffrn_reflns_theta_max 25.00
_diffrn_reflns_theta_min 2.35
_exptl_absorpt_coefficient_mu 1.943
_exptl_crystal_density_diffrn 1.831
_exptl_crystal_density_method 'not measured'
_exptl_crystal_F_000 1936
_refine_diff_density_max 1.516
_refine_diff_density_min -0.570
_refine_diff_density_rms 0.106
_refine_ls_extinction_method none
_refine_ls_goodness_of_fit_ref 0.858
_refine_ls_hydrogen_treatment mixed
_refine_ls_matrix_type full
_refine_ls_number_parameters 470
_refine_ls_number_reflns 6375
_refine_ls_number_restraints 12
_refine_ls_restrained_S_all 0.866
_refine_ls_R_factor_all 0.0642
_refine_ls_R_factor_gt 0.0362
_refine_ls_shift/su_max 0.012
_refine_ls_shift/su_mean 0.000
_refine_ls_structure_factor_coef Fsqd
_refine_ls_weighting_details 'calc w=1/[\s^2^(Fo^2^)+(0.0534P)^2^+0.0000P] where P=(Fo^2^+2Fc^2^)/3'
_refine_ls_weighting_scheme calc
_refine_ls_wR_factor_gt 0.0814
_refine_ls_wR_factor_ref 0.0880
_reflns_number_gt 3907
_reflns_number_total 6375
_reflns_threshold_expression >2\s(I)
_cod_data_source_file ja5b07863_si_004.cif
_cod_data_source_block shj-219
_cod_depositor_comments 'Adding full bibliography for 4124460--4124462.cif.'
_cod_database_code 4124462

loop_
_symmetry_equiv_pos_as_xyz
'x, y, z'
'-x+1/2, y+1/2, -z+1/2'
'-x, -y, -z'
'x-1/2, -y-1/2, z-1/2'

loop_
_atom_site_label
_atom_site_type_symbol
_atom_site_fract_x
_atom_site_fract_y
_atom_site_fract_z
_atom_site_U_iso_or_equiv
_atom_site_adp_type
_atom_site_occupancy
_atom_site_symmetry_multiplicity
_atom_site_calc_flag
_atom_site_refinement_flags
_atom_site_disorder_assembly
_atom_site_disorder_group
I1 I 0.26710(3) 0.96999(2) 0.656322(15) 0.03480(11) Uani 1 1 d . . .
I2 I -0.05114(2) 1.47438(2) 0.588095(15) 0.03256(10) Uani 1 1 d . . .
S2 S 0.44176(10) 1.22489(10) 0.42119(6) 0.0307(3) Uani 1 1 d . . .
S1 S 0.10592(11) 1.69968(10) 0.65212(7) 0.0405(4) Uani 1 1 d . . .
O8 O 0.5259(3) 1.2903(3) 0.41761(17) 0.0434(10) Uani 1 1 d . . .
F8 F 0.3446(3) 1.3794(3) 0.3662(2) 0.0853(14) Uani 1 1 d . . .
O4 O 0.0708(3) 1.6468(3) 0.59353(17) 0.0431(10) Uani 1 1 d . . .
F7 F 0.2583(3) 1.2732(3) 0.4173(2) 0.0803(13) Uani 1 1 d . . .
N1 N 0.4060(3) 1.1517(3) 0.63738(18) 0.0283(9) Uani 1 1 d . . .
O5 O 0.1920(3) 1.7609(3) 0.6443(2) 0.0591(12) Uani 1 1 d . . .
O9 O 0.4196(3) 1.1613(3) 0.36442(17) 0.0479(10) Uani 1 1 d . . .
O7 O 0.4336(3) 1.1713(3) 0.48224(17) 0.0512(11) Uani 1 1 d . . .
F1A F 0.1742(8) 1.1519(9) 0.5378(6) 0.0545(10) Uani 0.486(4) 1 d PD A 1
F2A F 0.0299(5) 1.2106(7) 0.5118(3) 0.0545(10) Uani 0.486(4) 1 d PD A 1
F3A F 0.1427(6) 1.3144(6) 0.5354(3) 0.0545(10) Uani 0.486(4) 1 d PD A 1
F1B F 0.1914(7) 1.1756(9) 0.5376(6) 0.0545(10) Uani 0.514(4) 1 d PD A 2
F2B F 0.0459(5) 1.1275(6) 0.5242(3) 0.0545(10) Uani 0.514(4) 1 d PD A 2
F3B F 0.0779(6) 1.2866(6) 0.5160(3) 0.0545(10) Uani 0.514(4) 1 d PD A 2
N2 N 0.2611(3) 1.2075(3) 0.65510(17) 0.0233(9) Uani 1 1 d . . .
C8 C 0.4084(4) 1.2613(4) 0.6342(2) 0.0280(11) Uani 1 1 d . . .
F6 F 0.0070(5) 1.8638(4) 0.6150(2) 0.131(3) Uani 1 1 d . . .
N3 N -0.0888(3) 1.2413(3) 0.59903(18) 0.0272(9) Uani 1 1 d . . .
C13 C -0.1545(4) 1.1610(4) 0.5802(2) 0.0294(11) Uani 1 1 d . . .
F5 F 0.0365(4) 1.8570(4) 0.7165(2) 0.1000(16) Uani 1 1 d . . .
C23 C -0.0063(3) 1.2287(4) 0.6450(2) 0.0258(11) Uani 1 1 d . . .
O6 O 0.1088(4) 1.6373(4) 0.7099(2) 0.0813(17) Uani 1 1 d . . .
C27 C 0.1613(3) 1.2099(3) 0.6717(2) 0.0231(10) Uani 1 1 d . . .
C3 C 0.3177(4) 1.2977(4) 0.6465(2) 0.0275(11) Uani 1 1 d . . .
C2 C 0.3164(4) 1.1217(4) 0.6503(2) 0.0263(11) Uani 1 1 d . . .
C22 C 0.0862(3) 1.2172(4) 0.6235(2) 0.0257(11) Uani 1 1 d . A .
C12 C -0.1214(3) 1.3329(4) 0.5729(2) 0.0263(11) Uani 1 1 d . . .
F9 F 0.3513(4) 1.3831(3) 0.4696(3) 0.1116(18) Uani 1 1 d . . .
N4 N -0.2029(3) 1.3157(3) 0.53648(18) 0.0293(9) Uani 1 1 d . . .
C24 C -0.0240(4) 1.2283(4) 0.7105(2) 0.0324(12) Uani 1 1 d . . .
H24 H -0.0867 1.2343 0.7232 0.039 Uiso 1 1 calc R . .
C7 C 0.4838(4) 1.3310(5) 0.6232(3) 0.0448(15) Uani 1 1 d . . .
H7 H 0.5451 1.3074 0.6151 0.054 Uiso 1 1 calc R . .
C5 C 0.3701(5) 1.4719(4) 0.6368(3) 0.0491(16) Uani 1 1 d . . .
H5 H 0.3589 1.5440 0.6370 0.059 Uiso 1 1 calc R . .
C4 C 0.2949(4) 1.4045(4) 0.6478(2) 0.0385(13) Uani 1 1 d . . .
H4 H 0.2337 1.4286 0.6557 0.046 Uiso 1 1 calc R . .
C17 C -0.3047(4) 1.1529(4) 0.5145(2) 0.0380(13) Uani 1 1 d . . .
H17 H -0.3529 1.1843 0.4876 0.046 Uiso 1 1 calc R . .
C18 C -0.2260(4) 1.2089(4) 0.5409(2) 0.0304(11) Uani 1 1 d . . .
C14 C -0.1562(4) 1.0555(4) 0.5954(3) 0.0378(13) Uani 1 1 d . . .
H14 H -0.1076 1.0240 0.6218 0.045 Uiso 1 1 calc R . .
C26 C 0.1451(4) 1.2106(4) 0.7377(2) 0.0340(12) Uani 1 1 d . . .
H26 H 0.1965 1.2055 0.7688 0.041 Uiso 1 1 calc R . .
C1 C 0.4884(4) 1.0832(5) 0.6291(3) 0.0458(14) Uani 1 1 d . . .
H1A H 0.4721 1.0124 0.6402 0.069 Uiso 1 1 calc R . .
H1B H 0.5421 1.1065 0.6571 0.069 Uiso 1 1 calc R . .
H1C H 0.5051 1.0857 0.5845 0.069 Uiso 1 1 calc R . .
C20 C 0.3441(5) 1.3196(5) 0.4183(3) 0.0530(16) Uani 1 1 d . . .
C11 C -0.2608(4) 1.3938(4) 0.4996(3) 0.0434(14) Uani 1 1 d . . .
H11A H -0.3119 1.4176 0.5253 0.065 Uiso 1 1 calc R . .
H11B H -0.2878 1.3629 0.4598 0.065 Uiso 1 1 calc R . .
H11C H -0.2210 1.4524 0.4894 0.065 Uiso 1 1 calc R . .
C16 C -0.3071(4) 1.0467(4) 0.5308(3) 0.0420(14) Uani 1 1 d . . .
H16 H -0.3595 1.0065 0.5153 0.050 Uiso 1 1 calc R . .
C6 C 0.4620(5) 1.4356(5) 0.6253(3) 0.0530(17) Uani 1 1 d . . .
H6 H 0.5102 1.4844 0.6187 0.064 Uiso 1 1 calc R . .
C15 C -0.2348(4) 0.9991(4) 0.5690(3) 0.0440(15) Uani 1 1 d . . .
H15 H -0.2387 0.9274 0.5774 0.053 Uiso 1 1 calc R . .
C25 C 0.0518(4) 1.2189(5) 0.7571(2) 0.0416(14) Uani 1 1 d . . .
H25 H 0.0403 1.2182 0.8012 0.050 Uiso 1 1 calc R . .
C10 C 0.0150(6) 1.7978(7) 0.6647(4) 0.074(2) Uani 1 1 d . . .
F4 F -0.0683(4) 1.7537(6) 0.6714(4) 0.171(3) Uani 1 1 d . . .
C21 C 0.1053(4) 1.2099(5) 0.5520(2) 0.0404(14) Uani 1 1 d D . .
N99A N 0.7297(10) 0.3411(15) 0.6793(9) 0.083(4) Uani 0.70(2) 1 d P B 1
C98A C 0.7528(11) 0.4063(14) 0.7121(8) 0.064(4) Uani 0.70(2) 1 d P B 1
C99A C 0.7918(14) 0.4915(14) 0.7552(7) 0.098(6) Uani 0.70(2) 1 d P B 1
H99A H 0.7407 0.5383 0.7651 0.147 Uiso 0.70(2) 1 calc PR B 1
H99B H 0.8399 0.5296 0.7334 0.147 Uiso 0.70(2) 1 calc PR B 1
H99C H 0.8202 0.4617 0.7949 0.147 Uiso 0.70(2) 1 calc PR B 1
N99B N 0.718(3) 0.283(3) 0.687(2) 0.083(4) Uani 0.30(2) 1 d P B 2
C98B C 0.736(3) 0.353(4) 0.719(2) 0.064(4) Uani 0.30(2) 1 d P B 2
C99B C 0.741(3) 0.446(4) 0.756(2) 0.098(6) Uani 0.30(2) 1 d P B 2
H99D H 0.6888 0.4916 0.7423 0.147 Uiso 0.30(2) 1 calc PR B 2
H99E H 0.8011 0.4808 0.7511 0.147 Uiso 0.30(2) 1 calc PR B 2
H99F H 0.7361 0.4285 0.8017 0.147 Uiso 0.30(2) 1 calc PR B 2

loop_
_atom_site_aniso_label
_atom_site_aniso_U_11
_atom_site_aniso_U_22
_atom_site_aniso_U_33
_atom_site_aniso_U_23
_atom_site_aniso_U_13
_atom_site_aniso_U_12
I1 0.0460(2) 0.02295(17) 0.03483(19) 0.00077(15) -0.00175(15) -0.00395(17)
I2 0.0373(2) 0.02518(17) 0.03472(19) 0.00109(14) -0.00123(14) -0.00417(16)
S2 0.0325(7) 0.0286(6) 0.0307(6) 0.0016(5) 0.0000(5) -0.0028(6)
S1 0.0450(9) 0.0315(7) 0.0418(8) 0.0060(6) -0.0208(7) -0.0075(7)
O8 0.034(2) 0.051(2) 0.043(2) 0.0060(18) -0.0079(17) -0.0140(19)
F8 0.056(3) 0.067(3) 0.130(4) 0.062(3) -0.015(2) -0.001(2)
O4 0.049(3) 0.036(2) 0.043(2) -0.0031(17) -0.0081(18) -0.0105(19)
F7 0.041(2) 0.060(2) 0.143(4) 0.026(2) 0.025(2) 0.004(2)
N1 0.023(2) 0.036(2) 0.026(2) 0.0020(18) 0.0005(17) 0.0019(19)
O5 0.046(3) 0.038(2) 0.090(3) -0.005(2) -0.017(2) -0.016(2)
O9 0.050(3) 0.049(2) 0.045(2) -0.0190(18) 0.0048(19) -0.013(2)
O7 0.066(3) 0.049(2) 0.039(2) 0.0157(18) -0.001(2) -0.010(2)
F1A 0.057(2) 0.079(3) 0.0274(12) -0.0016(17) 0.0028(14) 0.018(2)
F2A 0.057(2) 0.079(3) 0.0274(12) -0.0016(17) 0.0028(14) 0.018(2)
F3A 0.057(2) 0.079(3) 0.0274(12) -0.0016(17) 0.0028(14) 0.018(2)
F1B 0.057(2) 0.079(3) 0.0274(12) -0.0016(17) 0.0028(14) 0.018(2)
F2B 0.057(2) 0.079(3) 0.0274(12) -0.0016(17) 0.0028(14) 0.018(2)
F3B 0.057(2) 0.079(3) 0.0274(12) -0.0016(17) 0.0028(14) 0.018(2)
N2 0.023(2) 0.024(2) 0.0224(19) 0.0019(16) -0.0052(16) -0.0008(18)
C8 0.028(3) 0.038(3) 0.019(2) 0.001(2) 0.000(2) -0.006(2)
F6 0.188(6) 0.115(4) 0.080(3) -0.030(3) -0.066(4) 0.105(4)
N3 0.023(2) 0.029(2) 0.029(2) 0.0041(17) -0.0043(17) -0.0007(19)
C13 0.029(3) 0.030(3) 0.030(3) -0.004(2) 0.003(2) -0.002(2)
F5 0.132(4) 0.104(3) 0.062(3) -0.041(2) -0.009(3) 0.019(3)
C23 0.022(3) 0.029(3) 0.026(2) 0.004(2) -0.003(2) -0.003(2)
O6 0.128(5) 0.066(3) 0.045(3) 0.025(2) -0.032(3) -0.025(3)
C27 0.022(3) 0.020(2) 0.028(2) -0.0006(19) 0.003(2) -0.001(2)
C3 0.033(3) 0.025(2) 0.024(2) 0.005(2) -0.008(2) -0.008(2)
C2 0.038(3) 0.026(2) 0.015(2) 0.0014(19) -0.004(2) 0.010(2)
C22 0.024(3) 0.025(2) 0.027(2) 0.004(2) -0.005(2) 0.001(2)
C12 0.024(3) 0.024(2) 0.031(3) -0.001(2) 0.001(2) -0.005(2)
F9 0.132(5) 0.074(3) 0.128(4) -0.054(3) 0.007(3) 0.037(3)
N4 0.029(2) 0.031(2) 0.027(2) 0.0010(17) -0.0042(18) 0.0042(19)
C24 0.024(3) 0.042(3) 0.032(3) 0.005(2) 0.006(2) 0.004(2)
C7 0.033(3) 0.062(4) 0.039(3) 0.007(3) -0.002(2) -0.017(3)
C5 0.077(5) 0.027(3) 0.041(3) 0.008(3) -0.014(3) -0.015(3)
C4 0.052(4) 0.031(3) 0.031(3) -0.001(2) -0.007(2) -0.001(3)
C17 0.028(3) 0.051(3) 0.035(3) -0.008(3) -0.001(2) -0.001(3)
C18 0.028(3) 0.033(3) 0.030(3) -0.005(2) 0.004(2) -0.004(2)
C14 0.038(3) 0.031(3) 0.044(3) -0.002(2) 0.006(3) 0.006(2)
C26 0.037(3) 0.043(3) 0.021(2) -0.003(2) -0.008(2) 0.009(3)
C1 0.029(3) 0.067(4) 0.041(3) 0.007(3) 0.004(2) 0.017(3)
C20 0.047(4) 0.035(3) 0.079(5) 0.004(3) 0.008(3) 0.002(3)
C11 0.041(3) 0.041(3) 0.047(3) 0.002(3) -0.015(3) 0.015(3)
C16 0.035(3) 0.047(3) 0.045(3) -0.017(3) 0.012(3) -0.018(3)
C6 0.056(4) 0.047(4) 0.054(4) 0.009(3) -0.010(3) -0.031(3)
C15 0.048(4) 0.033(3) 0.053(3) -0.007(3) 0.017(3) -0.009(3)
C25 0.038(3) 0.066(4) 0.021(3) 0.003(3) 0.002(2) 0.008(3)
C10 0.059(5) 0.104(6) 0.057(4) -0.030(4) -0.014(4) 0.017(5)
F4 0.048(3) 0.211(7) 0.255(8) -0.126(6) 0.023(4) 0.001(4)
C21 0.025(3) 0.065(4) 0.031(3) 0.002(3) -0.005(2) 0.007(3)
N99A 0.051(6) 0.125(14) 0.074(8) -0.023(12) 0.011(5) -0.002(10)
C98A 0.063(8) 0.090(12) 0.040(5) 0.009(9) 0.001(5) 0.033(10)
C99A 0.121(16) 0.112(14) 0.058(6) -0.017(8) -0.024(9) 0.016(10)
N99B 0.051(6) 0.125(14) 0.074(8) -0.023(12) 0.011(5) -0.002(10)
C98B 0.063(8) 0.090(12) 0.040(5) 0.009(9) 0.001(5) 0.033(10)
C99B 0.121(16) 0.112(14) 0.058(6) -0.017(8) -0.024(9) 0.016(10)

loop_
_atom_type_symbol
_atom_type_description
_atom_type_scat_dispersion_real
_atom_type_scat_dispersion_imag
_atom_type_scat_source
C C 0.0033 0.0016 'International Tables Vol C Tables 4.2.6.8 and 6.1.1.4'
H H 0.0000 0.0000 'International Tables Vol C Tables 4.2.6.8 and 6.1.1.4'
N N 0.0061 0.0033 'International Tables Vol C Tables 4.2.6.8 and 6.1.1.4'
O O 0.0106 0.0060 'International Tables Vol C Tables 4.2.6.8 and 6.1.1.4'
F F 0.0171 0.0103 'International Tables Vol C Tables 4.2.6.8 and 6.1.1.4'
S S 0.1246 0.1234 'International Tables Vol C Tables 4.2.6.8 and 6.1.1.4'
I I -0.4742 1.8119 'International Tables Vol C Tables 4.2.6.8 and 6.1.1.4'

loop_
_geom_angle_atom_site_label_1
_geom_angle_atom_site_label_2
_geom_angle_atom_site_label_3
_geom_angle
O9 S2 O7 114.5(2)
O9 S2 O8 114.6(2)
O7 S2 O8 115.4(2)
O9 S2 C20 103.1(3)
O7 S2 C20 104.0(3)
O8 S2 C20 103.0(3)
O6 S1 O4 115.2(3)
O6 S1 O5 114.4(3)
O4 S1 O5 113.5(3)
O6 S1 C10 104.4(4)
O4 S1 C10 103.8(3)
O5 S1 C10 103.7(3)
C2 N1 C8 108.5(4)
C2 N1 C1 126.8(4)
C8 N1 C1 124.7(4)
C2 N2 C3 108.9(4)
C2 N2 C27 126.7(4)
C3 N2 C27 124.3(4)
C3 C8 N1 107.5(4)
C3 C8 C7 121.3(5)
N1 C8 C7 131.2(5)
C12 N3 C13 108.8(4)
C12 N3 C23 126.0(4)
C13 N3 C23 124.9(4)
C14 C13 C18 122.6(5)
C14 C13 N3 131.6(5)
C18 C13 N3 105.7(4)
C24 C23 C22 122.2(4)
C24 C23 N3 116.8(4)
C22 C23 N3 121.0(4)
C26 C27 C22 122.0(5)
C26 C27 N2 116.6(4)
C22 C27 N2 121.3(4)
C8 C3 C4 122.7(5)
C8 C3 N2 106.0(4)
C4 C3 N2 131.3(5)
N2 C2 N1 109.1(4)
N2 C2 I1 124.3(4)
N1 C2 I1 126.5(3)
C23 C22 C27 116.6(4)
C23 C22 C21 122.5(4)
C27 C22 C21 120.9(4)
N4 C12 N3 109.4(4)
N4 C12 I2 127.2(3)
N3 C12 I2 123.4(3)
C12 N4 C18 108.2(4)
C12 N4 C11 126.8(4)
C18 N4 C11 124.9(4)
C23 C24 C25 119.8(5)
C23 C24 H24 120.1
C25 C24 H24 120.1
C6 C7 C8 116.1(6)
C6 C7 H7 121.9
C8 C7 H7 121.9
C4 C5 C6 122.3(5)
C4 C5 H5 118.9
C6 C5 H5 118.9
C5 C4 C3 115.2(5)
C5 C4 H4 122.4
C3 C4 H4 122.4
C18 C17 C16 115.7(5)
C18 C17 H17 122.1
C16 C17 H17 122.1
C13 C18 C17 121.5(5)
C13 C18 N4 107.8(4)
C17 C18 N4 130.7(5)
C13 C14 C15 116.1(5)
C13 C14 H14 122.0
C15 C14 H14 122.0
C25 C26 C27 119.7(5)
C25 C26 H26 120.2
C27 C26 H26 120.2
N1 C1 H1A 109.5
N1 C1 H1B 109.5
H1A C1 H1B 109.5
N1 C1 H1C 109.5
H1A C1 H1C 109.5
H1B C1 H1C 109.5
F8 C20 F9 106.8(5)
F8 C20 F7 107.3(6)
F9 C20 F7 107.8(6)
F8 C20 S2 111.6(5)
F9 C20 S2 111.1(5)
F7 C20 S2 112.1(4)
N4 C11 H11A 109.5
N4 C11 H11B 109.5
H11A C11 H11B 109.5
N4 C11 H11C 109.5
H11A C11 H11C 109.5
H11B C11 H11C 109.5
C15 C16 C17 122.5(5)
C15 C16 H16 118.8
C17 C16 H16 118.8
C7 C6 C5 122.4(5)
C7 C6 H6 118.8
C5 C6 H6 118.8
C16 C15 C14 121.5(5)
C16 C15 H15 119.2
C14 C15 H15 119.2
C24 C25 C26 119.7(5)
C24 C25 H25 120.1
C26 C25 H25 120.1
F4 C10 F6 108.9(7)
F4 C10 F5 108.5(7)
F6 C10 F5 105.2(7)
F4 C10 S1 110.7(6)
F6 C10 S1 110.7(5)
F5 C10 S1 112.6(5)
F1A C21 F3B 121.3(8)
F1A C21 F2A 117.0(7)
F3B C21 F2A 54.6(5)
F1A C21 F1B 16.9(9)
F3B C21 F1B 111.3(7)
F2A C21 F1B 124.5(7)
F1A C21 F2B 84.6(7)
F3B C21 F2B 100.8(5)
F2A C21 F2B 47.6(4)
F1B C21 F2B 100.2(7)
F1A C21 F3A 100.9(7)
F3B C21 F3A 43.1(4)
F2A C21 F3A 97.5(6)
F1B C21 F3A 84.7(6)
F2B C21 F3A 140.5(5)
F1A C21 C22 116.5(7)
F3B C21 C22 117.0(5)
F2A C21 C22 115.7(5)
F1B C21 C22 117.1(7)
F2B C21 C22 107.4(5)
F3A C21 C22 104.8(5)
N99A C98A C99A 175.5(17)
C98A C99A H99A 109.5
C98A C99A H99B 109.5
H99A C99A H99B 109.5
C98A C99A H99C 109.5
H99A C99A H99C 109.5
H99B C99A H99C 109.5
N99B C98B C99B 169(5)
C98B C99B H99D 109.5
C98B C99B H99E 109.5
H99D C99B H99E 109.5
C98B C99B H99F 109.5
H99D C99B H99F 109.5
H99E C99B H99F 109.5

loop_
_geom_bond_atom_site_label_1
_geom_bond_atom_site_label_2
_geom_bond_distance
I1 C2 2.055(5)
I2 C12 2.063(5)
S2 O9 1.435(4)
S2 O7 1.437(4)
S2 O8 1.443(4)
S2 C20 1.815(6)
S1 O6 1.425(4)
S1 O4 1.435(4)
S1 O5 1.447(4)
S1 C10 1.808(8)
F8 C20 1.313(7)
F7 C20 1.330(7)
N1 C2 1.346(6)
N1 C8 1.397(6)
N1 C1 1.459(7)
F1A C21 1.260(12)
F2A C21 1.293(8)
F3A C21 1.475(9)
F1B C21 1.327(11)
F2B C21 1.431(8)
F3B C21 1.268(8)
N2 C2 1.343(6)
N2 C3 1.410(6)
N2 C27 1.451(6)
C8 C3 1.382(7)
C8 C7 1.403(7)
F6 C10 1.320(9)
N3 C12 1.348(6)
N3 C13 1.408(6)
N3 C23 1.446(6)
C13 C14 1.379(7)
C13 C18 1.381(7)
F5 C10 1.321(7)
C23 C24 1.382(6)
C23 C22 1.395(7)
C27 C26 1.387(6)
C27 C22 1.395(6)
C3 C4 1.397(7)
C22 C21 1.509(7)
C12 N4 1.335(6)
F9 C20 1.325(7)
N4 C18 1.401(6)
N4 C11 1.461(6)
C24 C25 1.382(7)
C24 H24 0.9300
C7 C6 1.366(9)
C7 H7 0.9300
C5 C4 1.382(8)
C5 C6 1.395(9)
C5 H5 0.9300
C4 H4 0.9300
C17 C18 1.387(7)
C17 C16 1.393(8)
C17 H17 0.9300
C14 C15 1.389(8)
C14 H14 0.9300
C26 C25 1.386(8)
C26 H26 0.9300
C1 H1A 0.9600
C1 H1B 0.9600
C1 H1C 0.9600
C11 H11A 0.9600
C11 H11B 0.9600
C11 H11C 0.9600
C16 C15 1.375(8)
C16 H16 0.9300
C6 H6 0.9300
C15 H15 0.9300
C25 H25 0.9300
C10 F4 1.303(10)
N99A C98A 1.10(2)
C98A C99A 1.48(2)
C99A H99A 0.9600
C99A H99B 0.9600
C99A H99C 0.9600
N99B C98B 1.11(7)
C98B C99B 1.42(6)
C99B H99D 0.9600
C99B H99E 0.9600
C99B H99F 0.9600
